data_4064284
loop_
_publ_author_name
'Li, Bo'
'Zang, Shuang-Quan'
'Liang, Ran'
'Wu, Yang-Jie'
'Mak, Thomas C. W.'

_publ_section_title
;
 Silver(I)&#x2212;Organic Networks Assembled with Propargyl-Functionalized
 Di- and Trihydroxybenzenes
;
_journal_issue 6
_journal_name_full Organometallics
_journal_page_first 1710
_journal_paper_doi 10.1021/om2000162
_journal_volume 30
_journal_year 2011
_chemical_formula_sum 'C44 H34 Ag12 F30 N6 O27'
_chemical_formula_weight 2943.21
_chemical_name_systematic
; 
 ? 
;
_space_group_IT_number 2
_symmetry_cell_setting triclinic
_symmetry_space_group_name_Hall '-P 1'
_symmetry_space_group_name_H-M 'P -1'
_atom_sites_solution_hydrogens geom
_atom_sites_solution_primary direct
_atom_sites_solution_secondary difmap
_audit_creation_method SHELXL-97
_cell_angle_alpha 62.249(11)
_cell_angle_beta 69.626(11)
_cell_angle_gamma 73.765(12)
_cell_formula_units_Z 1
_cell_length_a 11.504(7)
_cell_length_b 14.494(8)
_cell_length_c 15.198(9)
_cell_measurement_reflns_used 1024
_cell_measurement_temperature 296
_cell_measurement_theta_max 40.713
_cell_measurement_theta_min 5.322
_cell_volume 2081(2)
_computing_structure_refinement 'SHELXL-97 (Sheldrick, 1997)'
_computing_structure_solution 'SHELXS-97 (Sheldrick, 1990)'
_diffrn_ambient_temperature 296
_diffrn_measured_fraction_theta_full 0.996
_diffrn_measured_fraction_theta_max 0.996
_diffrn_radiation_monochromator graphite
_diffrn_radiation_source 'fine-focus sealed tube'
_diffrn_radiation_type MoK\a
_diffrn_radiation_wavelength 0.71073
_diffrn_reflns_av_R_equivalents 0.0338
_diffrn_reflns_av_sigmaI/netI 0.0666
_diffrn_reflns_limit_h_max 13
_diffrn_reflns_limit_h_min -13
_diffrn_reflns_limit_k_max 10
_diffrn_reflns_limit_k_min -17
_diffrn_reflns_limit_l_max 17
_diffrn_reflns_limit_l_min -18
_diffrn_reflns_number 11469
_diffrn_reflns_theta_full 25.00
_diffrn_reflns_theta_max 25.00
_diffrn_reflns_theta_min 1.91
_exptl_absorpt_coefficient_mu 2.892
_exptl_absorpt_correction_T_max 0.6241
_exptl_absorpt_correction_T_min 0.5954
_exptl_absorpt_correction_type multi-scan
_exptl_absorpt_process_details SADABS(2009)
_exptl_crystal_density_diffrn 2.348
_exptl_crystal_density_method 'not measured'
_exptl_crystal_F_000 1390
_exptl_crystal_size_max 0.20
_exptl_crystal_size_mid 0.18
_exptl_crystal_size_min 0.18
_refine_diff_density_max 1.203
_refine_diff_density_min -0.885
_refine_diff_density_rms 0.136
_refine_ls_extinction_method none
_refine_ls_goodness_of_fit_ref 0.983
_refine_ls_hydrogen_treatment constr
_refine_ls_matrix_type full
_refine_ls_number_parameters 588
_refine_ls_number_reflns 7300
_refine_ls_number_restraints 144
_refine_ls_restrained_S_all 0.988
_refine_ls_R_factor_all 0.1106
_refine_ls_R_factor_gt 0.0656
_refine_ls_shift/su_max 0.002
_refine_ls_shift/su_mean 0.000
_refine_ls_structure_factor_coef Fsqd
_refine_ls_weighting_details 'calc w=1/[\s^2^(Fo^2^)+(0.1164P)^2^+0.0000P] where P=(Fo^2^+2Fc^2^)/3'
_refine_ls_weighting_scheme calc
_refine_ls_wR_factor_gt 0.1755
_refine_ls_wR_factor_ref 0.1987
_reflns_number_gt 4385
_reflns_number_total 7300
_reflns_threshold_expression >2sigma(I)
_cod_data_source_file om2000162_si_002.cif
_cod_data_source_block 3
_cod_original_sg_symbol_Hall ' -P 1'
_cod_database_code 4064284

loop_
_symmetry_equiv_pos_as_xyz
'x, y, z'
'-x, -y, -z'

loop_
_atom_site_label
_atom_site_type_symbol
_atom_site_fract_x
_atom_site_fract_y
_atom_site_fract_z
_atom_site_U_iso_or_equiv
_atom_site_adp_type
_atom_site_occupancy
_atom_site_symmetry_multiplicity
_atom_site_calc_flag
_atom_site_refinement_flags
_atom_site_disorder_assembly
_atom_site_disorder_group
Ag1 Ag 0.90775(9) 0.85241(7) 0.25574(7) 0.0788(3) Uani 1 1 d . A .
Ag2 Ag 1.01191(9) 0.87217(7) 0.48944(8) 0.0772(3) Uani 1 1 d . . .
Ag3 Ag 0.78247(9) 0.76663(8) 0.60068(7) 0.0785(3) Uani 1 1 d . A .
Ag4 Ag 0.96119(10) 0.69772(6) 0.45363(7) 0.0761(3) Uani 1 1 d . A .
Ag5 Ag 0.69953(10) 0.76212(9) 0.44600(8) 0.0915(4) Uani 1 1 d . A .
Ag6 Ag 0.55298(15) 0.78920(15) 0.81936(13) 0.1559(7) Uani 1 1 d . A .
C1 C 0.8527(10) 0.8514(8) 0.4238(8) 0.062(3) Uani 1 1 d . . .
C2 C 0.8464(10) 0.9452(9) 0.3907(9) 0.069(3) Uani 1 1 d . . .
C3 C 0.8123(12) 1.0611(9) 0.3552(12) 0.104(5) Uani 1 1 d . . .
H3A H 0.8177 1.0822 0.4054 0.125 Uiso 1 1 calc R . .
H3B H 0.8712 1.0955 0.2907 0.125 Uiso 1 1 calc R . .
C4 C 0.5998(19) 1.0443(15) 0.427(2) 0.173(5) Uani 1 1 d DU . .
C5 C 0.565(2) 1.0515(13) 0.520(2) 0.148(7) Uani 1 1 d DU . .
H5 H 0.6106 1.0866 0.5320 0.178 Uiso 1 1 calc R . .
C6 C 0.539(2) 0.9944(15) 0.4028(18) 0.152(8) Uani 1 1 d D . .
H6 H 0.5643 0.9908 0.3391 0.182 Uiso 1 1 calc R . .
C7 C 0.8165(10) 0.9276(9) 0.6765(9) 0.064(3) Uani 1 1 d . A .
C8 C 0.7766(10) 0.9747(9) 0.7553(11) 0.113(4) Uani 1 1 d DU . .
C9 C 0.5215(11) 0.6928(10) 0.6676(12) 0.086(4) Uani 1 1 d D A .
C10 C 0.4049(12) 0.6527(9) 0.7470(9) 0.117(5) Uani 1 1 d DU . .
C11 C 0.9983(14) 0.5789(10) 0.6778(11) 0.085(4) Uani 1 1 d U A .
C12 C 1.0632(13) 0.4971(12) 0.7581(10) 0.125(6) Uani 1 1 d DU . .
C13 C 1.1516(12) 0.6752(10) 0.2612(10) 0.072(3) Uani 1 1 d . A .
C14 C 1.2637(12) 0.6218(9) 0.2086(8) 0.097(4) Uani 1 1 d DU . .
C15 C 0.6772(16) 0.7853(11) 0.2412(13) 0.088(4) Uani 1 1 d . A .
C16 C 0.6154(11) 0.7651(9) 0.1784(10) 0.120(5) Uani 1 1 d DU . .
C17 C 1.2718(12) 0.7055(11) 0.4921(11) 0.085(4) Uani 1 1 d . . .
C18 C 1.3753(13) 0.6218(13) 0.4853(16) 0.130(6) Uani 1 1 d . . .
H18A H 1.3909 0.6164 0.4215 0.196 Uiso 1 1 calc R . .
H18B H 1.3541 0.5563 0.5416 0.196 Uiso 1 1 calc R . .
H18C H 1.4490 0.6378 0.4884 0.196 Uiso 1 1 calc R . .
C19 C 0.3501(13) 0.9096(12) 0.9484(11) 0.098(4) Uani 1 1 d . . .
C20 C 0.2766(14) 0.9502(11) 1.0243(10) 0.105(5) Uani 1 1 d . . .
H20A H 0.3310 0.9695 1.0467 0.158 Uiso 1 1 calc R . .
H20B H 0.2300 0.8972 1.0820 0.158 Uiso 1 1 calc R . .
H20C H 0.2196 1.0111 0.9948 0.158 Uiso 1 1 calc R . .
C21 C 0.9516(12) 1.0989(13) 0.0753(10) 0.087(4) Uani 1 1 d . . .
C22 C 0.966(2) 1.2115(11) 0.0129(13) 0.145(7) Uani 1 1 d . . .
H22A H 0.9932 1.2248 -0.0588 0.217 Uiso 1 1 calc R . .
H22B H 1.0261 1.2288 0.0311 0.217 Uiso 1 1 calc R . .
H22C H 0.8864 1.2540 0.0258 0.173 Uiso 1 1 calc R . .
F1 F 0.816(2) 1.0645(18) 0.721(3) 0.123(7) Uani 0.435(11) 1 d PD A 1
F2 F 0.837(2) 0.9064(18) 0.8255(13) 0.137(6) Uani 0.435(11) 1 d PDU A 1
F3 F 0.6593(18) 0.9834(18) 0.805(2) 0.128(4) Uani 0.435(11) 1 d PDU A 1
F1' F 0.858(2) 1.0232(13) 0.7531(19) 0.123(7) Uani 0.565(11) 1 d PD A 2
F2' F 0.7354(19) 0.9109(15) 0.8503(10) 0.137(6) Uani 0.565(11) 1 d PD A 2
F3' F 0.6793(14) 1.0485(14) 0.7329(14) 0.128(4) Uani 0.565(11) 1 d PD A 2
F4 F 0.4229(15) 0.5494(11) 0.7927(12) 0.142(5) Uani 0.698(9) 1 d PDU B 1
F5 F 0.3079(11) 0.6768(10) 0.7068(10) 0.129(4) Uani 0.698(9) 1 d PDU B 1
F6 F 0.3591(11) 0.6875(12) 0.8211(10) 0.145(6) Uani 0.698(9) 1 d PD B 1
F4' F 0.441(3) 0.591(2) 0.837(2) 0.142(5) Uani 0.302(9) 1 d PDU B 2
F5' F 0.383(2) 0.570(2) 0.738(3) 0.129(4) Uani 0.302(9) 1 d PD B 2
F6' F 0.286(2) 0.682(3) 0.791(3) 0.145(6) Uani 0.302(9) 1 d PD B 2
F7 F 1.1745(19) 0.468(2) 0.715(2) 0.193(11) Uani 0.435(11) 1 d PD C 1
F8 F 1.076(3) 0.535(2) 0.8141(16) 0.148(6) Uani 0.435(11) 1 d PD C 1
F9 F 1.014(2) 0.4149(17) 0.818(2) 0.143(5) Uani 0.435(11) 1 d PDU C 1
F7' F 1.1665(16) 0.5242(17) 0.7526(16) 0.193(11) Uani 0.565(11) 1 d PDU C 2
F8' F 0.9935(18) 0.4723(15) 0.8558(11) 0.148(6) Uani 0.565(11) 1 d PD C 2
F9' F 1.0976(19) 0.4043(13) 0.7498(14) 0.143(5) Uani 0.565(11) 1 d PDU C 2
F10 F 1.2316(16) 0.5867(14) 0.1568(13) 0.121(4) Uani 0.528(8) 1 d PDU D 1
F11 F 1.3505(13) 0.6813(12) 0.1433(12) 0.119(5) Uani 0.528(8) 1 d PDU D 1
F12 F 1.3222(17) 0.5395(13) 0.2714(14) 0.141(5) Uani 0.528(8) 1 d PDU D 1
F10' F 1.2644(18) 0.5196(13) 0.2454(14) 0.121(4) Uani 0.472(8) 1 d PDU D 2
F11' F 1.2746(16) 0.6569(14) 0.1095(11) 0.119(5) Uani 0.472(8) 1 d PD D 2
F12' F 1.3666(18) 0.6341(17) 0.2172(17) 0.141(5) Uani 0.472(8) 1 d PDU D 2
F13 F 0.6963(18) 0.7504(17) 0.0986(12) 0.151(7) Uani 0.702(17) 1 d PD E 1
F14 F 0.5312(16) 0.8424(16) 0.1429(17) 0.180(10) Uani 0.702(17) 1 d PDU E 1
F15 F 0.563(2) 0.6802(15) 0.2333(15) 0.192(11) Uani 0.702(17) 1 d PD E 1
F13' F 0.622(4) 0.823(4) 0.080(3) 0.151(7) Uani 0.298(17) 1 d PD E 2
F14' F 0.494(4) 0.782(4) 0.221(4) 0.180(10) Uani 0.298(17) 1 d PD E 2
F15' F 0.631(7) 0.668(3) 0.187(4) 0.192(11) Uani 0.298(17) 1 d PD E 2
N1 N 1.1942(11) 0.7657(9) 0.4975(9) 0.095(3) Uani 1 1 d . . .
N2 N 0.4113(14) 0.8781(13) 0.8942(12) 0.142(6) Uani 1 1 d . . .
N3 N 0.9423(11) 1.0187(9) 0.1270(9) 0.094(3) Uani 1 1 d . . .
O1 O 0.7013(11) 1.0904(8) 0.3430(13) 0.173(5) Uani 1 1 d . . .
O2 O 0.9098(7) 0.9531(6) 0.6085(6) 0.074(2) Uani 1 1 d . . .
O3 O 0.7434(8) 0.8712(7) 0.6920(6) 0.087(2) Uani 1 1 d . . .
O4 O 0.5844(8) 0.7271(7) 0.6946(7) 0.089(2) Uani 1 1 d . . .
O5 O 0.5374(9) 0.6914(8) 0.5848(8) 0.097(3) Uani 1 1 d . . .
O6 O 0.9186(10) 0.6453(9) 0.7038(7) 0.109(3) Uani 1 1 d . . .
O7 O 1.0256(9) 0.5711(6) 0.5972(7) 0.091(3) Uani 1 1 d . . .
O8 O 1.1251(8) 0.6325(6) 0.3553(7) 0.089(2) Uani 1 1 d . . .
O9 O 1.0969(8) 0.7562(7) 0.2055(6) 0.090(2) Uani 1 1 d . . .
O10 O 0.7744(10) 0.8232(8) 0.1924(7) 0.102(3) Uani 1 1 d . . .
O11 O 0.6217(9) 0.7628(8) 0.3293(7) 0.104(3) Uani 1 1 d . . .
O2W O 0.8227(8) 0.5667(6) 0.4871(6) 0.086(2) Uani 1 1 d . . .
H2WA H 0.8648 0.5239 0.4631 0.103 Uiso 1 1 calc R A .
O1W O 0.686(2) 0.6365(17) 0.9277(16) 0.246(9) Uani 1 1 d D . .
H1WA H 0.6401 0.5941 0.9799 0.369 Uiso 1 1 d RD A .
H1WB H 0.7366 0.6044 0.8915 0.369 Uiso 1 1 d RD . .
O3W O 0.812(4) 0.538(4) 0.999(3) 0.29(2) Uani 0.50 1 d P . .
H3WB H 0.8444 0.5655 1.0217 0.346 Uiso 0.50 1 d PR . .
H3WA H 0.8685 0.4974 0.9748 0.433 Uiso 0.50 1 d PR . .

loop_
_atom_site_aniso_label
_atom_site_aniso_U_11
_atom_site_aniso_U_22
_atom_site_aniso_U_33
_atom_site_aniso_U_23
_atom_site_aniso_U_13
_atom_site_aniso_U_12
Ag1 0.0915(7) 0.0785(6) 0.0606(5) -0.0218(4) -0.0198(4) -0.0152(5)
Ag2 0.0750(6) 0.0729(6) 0.0968(7) -0.0490(5) -0.0170(5) -0.0100(4)
Ag3 0.0891(6) 0.0889(6) 0.0680(6) -0.0448(5) -0.0003(4) -0.0304(5)
Ag4 0.1078(7) 0.0498(5) 0.0677(5) -0.0285(4) -0.0256(5) 0.0049(4)
Ag5 0.1014(7) 0.1093(8) 0.0766(6) -0.0307(6) -0.0224(5) -0.0471(6)
Ag6 0.1354(12) 0.1940(16) 0.1536(13) -0.1256(13) 0.0420(10) -0.0479(11)
C1 0.074(7) 0.046(6) 0.066(6) -0.021(5) -0.021(5) -0.009(5)
C2 0.067(7) 0.066(7) 0.077(7) -0.033(6) -0.017(6) -0.010(5)
C3 0.076(9) 0.046(7) 0.137(12) -0.009(7) -0.015(8) 0.003(6)
C4 0.101(7) 0.062(5) 0.283(15) -0.030(7) -0.037(8) 0.003(5)
C5 0.103(11) 0.068(8) 0.26(2) -0.038(12) -0.074(12) -0.006(8)
C6 0.147(18) 0.079(11) 0.20(2) -0.060(13) -0.055(17) 0.036(11)
C7 0.060(6) 0.077(7) 0.069(7) -0.047(6) -0.009(6) -0.007(6)
C8 0.114(5) 0.113(5) 0.114(5) -0.049(3) -0.029(2) -0.018(2)
C9 0.065(7) 0.066(8) 0.117(12) -0.028(8) -0.010(8) -0.027(6)
C10 0.130(13) 0.085(10) 0.116(13) -0.018(9) -0.023(10) -0.038(10)
C11 0.108(10) 0.061(7) 0.083(9) -0.023(7) -0.027(8) -0.016(7)
C12 0.142(14) 0.161(15) 0.079(10) -0.040(10) -0.045(9) -0.029(12)
C13 0.082(8) 0.073(8) 0.068(8) -0.036(7) -0.007(6) -0.024(7)
C14 0.090(9) 0.116(11) 0.065(8) -0.021(7) -0.021(7) -0.017(8)
C15 0.119(12) 0.076(8) 0.099(11) -0.038(8) -0.064(10) -0.008(8)
C16 0.094(11) 0.154(15) 0.131(14) -0.048(12) -0.045(10) -0.046(10)
C17 0.065(8) 0.075(8) 0.123(11) -0.046(8) -0.029(7) -0.009(7)
C18 0.071(9) 0.125(12) 0.23(2) -0.109(14) -0.043(11) 0.010(9)
C19 0.088(9) 0.118(11) 0.092(10) -0.060(9) 0.019(8) -0.042(8)
C20 0.117(11) 0.107(11) 0.072(8) -0.044(8) 0.009(8) -0.016(9)
C21 0.090(9) 0.099(10) 0.056(7) -0.025(7) -0.017(6) -0.002(8)
C22 0.22(2) 0.074(10) 0.115(13) 0.009(9) -0.065(14) -0.038(11)
F1 0.142(16) 0.170(16) 0.111(17) -0.103(14) 0.000(10) -0.058(13)
F2 0.200(17) 0.159(10) 0.055(7) -0.049(7) 0.003(8) -0.067(14)
F3 0.128(4) 0.128(4) 0.128(4) -0.0536(19) -0.0317(14) -0.0177(12)
F1' 0.142(16) 0.170(16) 0.111(17) -0.103(14) 0.000(10) -0.058(13)
F2' 0.200(17) 0.159(10) 0.055(7) -0.049(7) 0.003(8) -0.067(14)
F3' 0.128(4) 0.128(4) 0.128(4) -0.0536(19) -0.0317(14) -0.0177(12)
F4 0.141(5) 0.141(5) 0.143(5) -0.057(2) -0.0343(18) -0.0208(16)
F5 0.088(8) 0.153(11) 0.141(11) -0.059(10) 0.011(7) -0.061(7)
F6 0.071(8) 0.193(13) 0.167(12) -0.102(10) 0.042(8) -0.054(9)
F4' 0.141(5) 0.141(5) 0.143(5) -0.057(2) -0.0343(18) -0.0208(16)
F5' 0.088(8) 0.153(11) 0.141(11) -0.059(10) 0.011(7) -0.061(7)
F6' 0.071(8) 0.193(13) 0.167(12) -0.102(10) 0.042(8) -0.054(9)
F7 0.165(11) 0.21(2) 0.172(17) 0.054(14) -0.128(12) -0.107(14)
F8 0.201(18) 0.146(15) 0.082(9) -0.004(9) -0.053(11) -0.058(11)
F9 0.143(5) 0.142(5) 0.143(5) -0.057(2) -0.038(2) -0.0198(16)
F7' 0.165(11) 0.21(2) 0.172(17) 0.054(14) -0.128(12) -0.107(14)
F8' 0.201(18) 0.146(15) 0.082(9) -0.004(9) -0.053(11) -0.058(11)
F9' 0.143(5) 0.142(5) 0.143(5) -0.057(2) -0.038(2) -0.0198(16)
F10 0.122(4) 0.121(4) 0.122(4) -0.052(2) -0.0294(17) -0.0175(15)
F11 0.090(9) 0.116(9) 0.093(9) -0.027(7) 0.014(6) -0.008(7)
F12 0.140(5) 0.141(5) 0.141(5) -0.058(2) -0.0355(19) -0.0186(16)
F10' 0.122(4) 0.121(4) 0.122(4) -0.052(2) -0.0294(17) -0.0175(15)
F11' 0.090(9) 0.116(9) 0.093(9) -0.027(7) 0.014(6) -0.008(7)
F12' 0.140(5) 0.141(5) 0.141(5) -0.058(2) -0.0355(19) -0.0186(16)
F13 0.146(16) 0.22(2) 0.148(12) -0.108(15) -0.051(11) -0.040(13)
F14 0.186(15) 0.25(2) 0.21(2) -0.168(19) -0.157(18) 0.078(15)
F15 0.27(3) 0.249(17) 0.152(18) -0.098(14) -0.043(16) -0.15(2)
F13' 0.146(16) 0.22(2) 0.148(12) -0.108(15) -0.051(11) -0.040(13)
F14' 0.186(15) 0.25(2) 0.21(2) -0.168(19) -0.157(18) 0.078(15)
F15' 0.27(3) 0.249(17) 0.152(18) -0.098(14) -0.043(16) -0.15(2)
N1 0.086(8) 0.086(8) 0.118(9) -0.046(7) -0.038(7) 0.006(6)
N2 0.130(11) 0.174(14) 0.142(12) -0.120(12) 0.037(9) -0.039(10)
N3 0.105(8) 0.068(7) 0.073(7) -0.005(6) -0.007(6) -0.023(6)
O1 0.101(7) 0.062(5) 0.283(15) -0.030(7) -0.037(8) 0.003(5)
O2 0.083(5) 0.071(5) 0.072(5) -0.042(4) 0.001(4) -0.022(4)
O3 0.081(5) 0.104(6) 0.087(6) -0.059(5) 0.012(4) -0.038(5)
O4 0.076(5) 0.097(6) 0.101(6) -0.057(5) 0.002(5) -0.024(5)
O5 0.105(7) 0.107(7) 0.093(7) -0.050(6) -0.008(5) -0.042(5)
O6 0.125(8) 0.119(8) 0.084(6) -0.047(6) -0.032(6) -0.002(7)
O7 0.136(8) 0.063(5) 0.092(6) -0.037(5) -0.057(6) 0.007(5)
O8 0.111(6) 0.062(5) 0.074(6) -0.030(4) -0.007(5) -0.002(4)
O9 0.095(6) 0.079(6) 0.071(5) -0.023(5) -0.016(5) 0.002(5)
O10 0.123(8) 0.109(7) 0.081(6) -0.020(5) -0.035(6) -0.049(6)
O11 0.109(7) 0.148(9) 0.077(6) -0.042(6) -0.024(5) -0.058(6)
O2W 0.107(6) 0.066(5) 0.088(6) -0.038(4) -0.021(5) -0.011(4)
O1W 0.33(3) 0.226(19) 0.196(18) -0.114(15) -0.002(18) -0.087(19)
O3W 0.27(5) 0.37(6) 0.20(4) -0.12(4) 0.09(3) -0.19(5)

loop_
_atom_type_symbol
_atom_type_description
_atom_type_scat_dispersion_real
_atom_type_scat_dispersion_imag
_atom_type_scat_source
C C 0.0033 0.0016 'International Tables Vol C Tables 4.2.6.8 and 6.1.1.4'
H H 0.0000 0.0000 'International Tables Vol C Tables 4.2.6.8 and 6.1.1.4'
O O 0.0106 0.0060 'International Tables Vol C Tables 4.2.6.8 and 6.1.1.4'
F F 0.0171 0.0103 'International Tables Vol C Tables 4.2.6.8 and 6.1.1.4'
Ag Ag -0.8971 1.1015 'International Tables Vol C Tables 4.2.6.8 and 6.1.1.4'
N N 0.0061 0.0033 'International Tables Vol C Tables 4.2.6.8 and 6.1.1.4'

loop_
_geom_angle_atom_site_label_1
_geom_angle_atom_site_label_2
_geom_angle_atom_site_label_3
_geom_angle
_geom_angle_site_symmetry_1
_geom_angle_site_symmetry_3
O10 Ag1 N3 96.6(4) . .
O10 Ag1 O9 103.2(4) . .
N3 Ag1 O9 99.2(4) . .
O10 Ag1 C1 123.7(4) . .
N3 Ag1 C1 111.5(4) . .
O9 Ag1 C1 118.0(3) . .
O10 Ag1 Ag4 120.3(2) . .
N3 Ag1 Ag4 142.9(3) . .
O9 Ag1 Ag4 77.1(2) . .
C1 Ag1 Ag4 46.0(2) . .
O10 Ag1 Ag5 77.0(3) . .
N3 Ag1 Ag5 135.8(3) . .
O9 Ag1 Ag5 124.9(2) . .
C1 Ag1 Ag5 48.6(2) . .
Ag4 Ag1 Ag5 58.36(5) . .
N1 Ag2 O2 121.8(4) . .
N1 Ag2 O2 99.7(4) . 2_776
O2 Ag2 O2 78.7(3) . 2_776
N1 Ag2 C1 122.2(4) . .
O2 Ag2 C1 109.9(3) . .
O2 Ag2 C1 114.7(3) 2_776 .
N1 Ag2 C2 141.3(4) . .
O2 Ag2 C2 96.8(3) . .
O2 Ag2 C2 88.8(3) 2_776 .
C1 Ag2 C2 27.6(3) . .
N1 Ag2 Ag3 115.8(3) . .
O2 Ag2 Ag3 79.69(18) . .
O2 Ag2 Ag3 144.31(18) 2_776 .
C1 Ag2 Ag3 48.9(2) . .
C2 Ag2 Ag3 66.0(3) . .
N1 Ag2 Ag4 79.8(3) . .
O2 Ag2 Ag4 135.11(18) . .
O2 Ag2 Ag4 140.67(18) 2_776 .
C1 Ag2 Ag4 44.1(2) . .
C2 Ag2 Ag4 70.4(3) . .
Ag3 Ag2 Ag4 55.60(4) . .
O4 Ag3 C1 127.4(4) . .
O4 Ag3 O3 84.1(3) . .
C1 Ag3 O3 115.3(3) . .
O4 Ag3 O6 106.1(4) . .
C1 Ag3 O6 121.9(4) . .
O3 Ag3 O6 88.2(3) . .
O4 Ag3 Ag4 131.3(2) . .
C1 Ag3 Ag4 48.3(3) . .
O3 Ag3 Ag4 144.6(2) . .
O6 Ag3 Ag4 81.1(3) . .
O4 Ag3 Ag5 81.0(2) . .
C1 Ag3 Ag5 51.8(3) . .
O3 Ag3 Ag5 139.4(2) . .
O6 Ag3 Ag5 132.2(3) . .
Ag4 Ag3 Ag5 61.83(5) . .
O4 Ag3 Ag2 164.0(2) . .
C1 Ag3 Ag2 54.8(3) . .
O3 Ag3 Ag2 81.5(2) . .
O6 Ag3 Ag2 80.3(3) . .
Ag4 Ag3 Ag2 63.54(4) . .
Ag5 Ag3 Ag2 105.78(5) . .
C1 Ag4 O8 132.7(4) . .
C1 Ag4 O7 132.0(4) . .
O8 Ag4 O7 89.2(3) . .
C1 Ag4 O2W 109.4(3) . .
O8 Ag4 O2W 92.9(3) . .
O7 Ag4 O2W 86.2(3) . .
C1 Ag4 Ag3 53.5(3) . .
O8 Ag4 Ag3 170.0(2) . .
O7 Ag4 Ag3 82.0(2) . .
O2W Ag4 Ag3 91.42(19) . .
C1 Ag4 Ag5 51.6(3) . .
O8 Ag4 Ag5 130.0(2) . .
O7 Ag4 Ag5 123.7(3) . .
O2W Ag4 Ag5 57.83(19) . .
Ag3 Ag4 Ag5 59.77(4) . .
C1 Ag4 Ag1 53.5(3) . .
O8 Ag4 Ag1 84.2(2) . .
O7 Ag4 Ag1 173.2(3) . .
O2W Ag4 Ag1 95.54(18) . .
Ag3 Ag4 Ag1 104.42(6) . .
Ag5 Ag4 Ag1 62.34(4) . .
C1 Ag4 Ag2 54.3(3) . .
O8 Ag4 Ag2 114.7(2) . .
O7 Ag4 Ag2 90.9(2) . .
O2W Ag4 Ag2 152.24(19) . .
Ag3 Ag4 Ag2 60.86(4) . .
Ag5 Ag4 Ag2 102.48(4) . .
Ag1 Ag4 Ag2 90.60(5) . .
O11 Ag5 O5 95.4(4) . .
O11 Ag5 C1 130.1(4) . .
O5 Ag5 C1 132.0(4) . .
O11 Ag5 Ag3 176.2(3) . .
O5 Ag5 Ag3 81.9(3) . .
C1 Ag5 Ag3 51.9(3) . .
O11 Ag5 Ag4 125.4(3) . .
O5 Ag5 Ag4 122.7(3) . .
C1 Ag5 Ag4 46.8(3) . .
Ag3 Ag5 Ag4 58.40(4) . .
O11 Ag5 Ag1 81.5(2) . .
O5 Ag5 Ag1 176.8(2) . .
C1 Ag5 Ag1 51.2(3) . .
Ag3 Ag5 Ag1 101.21(6) . .
Ag4 Ag5 Ag1 59.30(4) . .
N2 Ag6 O4 139.2(5) . .
N2 Ag6 O3 118.6(5) . .
O4 Ag6 O3 79.9(3) . .
N2 Ag6 O1W 116.8(7) . .
O4 Ag6 O1W 97.0(5) . .
O3 Ag6 O1W 91.6(5) . .
C2 C1 Ag4 150.6(9) . .
C2 C1 Ag5 126.0(9) . .
Ag4 C1 Ag5 81.6(3) . .
C2 C1 Ag3 115.2(9) . .
Ag4 C1 Ag3 78.2(3) . .
Ag5 C1 Ag3 76.4(3) . .
C2 C1 Ag1 93.4(8) . .
Ag4 C1 Ag1 80.5(4) . .
Ag5 C1 Ag1 80.2(3) . .
Ag3 C1 Ag1 150.3(5) . .
C2 C1 Ag2 76.9(7) . .
Ag4 C1 Ag2 81.6(3) . .
Ag5 C1 Ag2 150.3(5) . .
Ag3 C1 Ag2 76.3(3) . .
Ag1 C1 Ag2 120.8(4) . .
C1 C2 C3 169.0(12) . .
C1 C2 Ag2 75.5(7) . .
C3 C2 Ag2 112.7(8) . .
O1 C3 C2 111.0(12) . .
O1 C3 H3A 109.4 . .
C2 C3 H3A 109.4 . .
O1 C3 H3B 109.4 . .
C2 C3 H3B 109.4 . .
H3A C3 H3B 108.0 . .
C6 C4 C5 124(2) . .
C6 C4 O1 112(3) . .
C5 C4 O1 124(3) . .
C4 C5 C6 120.0(19) . 2_676
C4 C5 H5 120.0 . .
C6 C5 H5 120.0 2_676 .
C4 C6 C5 116.1(19) . 2_676
C4 C6 H6 121.9 . .
C5 C6 H6 121.9 2_676 .
O2 C7 O3 130.4(10) . .
O2 C7 C8 117.0(10) . .
O3 C7 C8 112.6(9) . .
F2' C8 F3 57.6(10) . .
F2' C8 F1 128(2) . .
F3 C8 F1 107.9(14) . .
F2' C8 F1' 107.7(12) . .
F3 C8 F1' 123(2) . .
F2' C8 F2 49.1(10) . .
F3 C8 F2 105.5(12) . .
F1 C8 F2 106.2(13) . .
F1' C8 F2 73.0(12) . .
F2' C8 F3' 104.8(12) . .
F3 C8 F3' 47.7(10) . .
F1 C8 F3' 73.9(11) . .
F1' C8 F3' 105.1(12) . .
F2 C8 F3' 148.0(18) . .
F2' C8 C7 115.7(13) . .
F3 C8 C7 119.4(15) . .
F1 C8 C7 114(2) . .
F1' C8 C7 116.2(17) . .
F2 C8 C7 102.9(14) . .
F3' C8 C7 106.1(13) . .
O5 C9 O4 129.4(11) . .
O5 C9 C10 115.3(12) . .
O4 C9 C10 115.1(14) . .
F4 C10 F6 106.7(9) . .
F4 C10 F5 105.3(9) . .
F6 C10 F5 103.6(9) . .
F4 C10 F6' 106(2) . .
F6 C10 F6' 49.5(12) . .
F5 C10 F6' 55.8(13) . .
F6 C10 F5' 132.0(17) . .
F5 C10 F5' 66.8(12) . .
F6' C10 F5' 97.0(14) . .
F4 C10 F4' 52.1(13) . .
F6 C10 F4' 63.3(13) . .
F5 C10 F4' 141.0(18) . .
F6' C10 F4' 96.2(15) . .
F5' C10 F4' 94.1(14) . .
F4 C10 C9 110.6(12) . .
F6 C10 C9 116.8(12) . .
F5 C10 C9 113.0(11) . .
F6' C10 C9 143.9(19) . .
F5' C10 C9 109.7(15) . .
F4' C10 C9 105.3(18) . .
O7 C11 O6 127.3(13) . .
O7 C11 C12 117.3(13) . .
O6 C11 C12 115.4(13) . .
F9 C12 F8 107.0(13) . .
F9 C12 F7 106.5(14) . .
F8 C12 F7 104.7(13) . .
F9 C12 F7' 130(2) . .
F8 C12 F7' 53.2(11) . .
F7 C12 F7' 53.4(11) . .
F9 C12 F9' 53.6(10) . .
F8 C12 F9' 136(2) . .
F7 C12 F9' 57.6(11) . .
F7' C12 F9' 105.9(11) . .
F9 C12 F8' 52.6(10) . .
F8 C12 F8' 58.8(10) . .
F7 C12 F8' 136(2) . .
F7' C12 F8' 106.4(11) . .
F9' C12 F8' 103.7(11) . .
F9 C12 C11 117.1(16) . .
F8 C12 C11 111.3(17) . .
F7 C12 C11 109.5(16) . .
F7' C12 C11 112.7(14) . .
F9' C12 C11 112.3(14) . .
F8' C12 C11 115.0(14) . .
O8 C13 O9 128.2(12) . .
O8 C13 C14 115.1(11) . .
O9 C13 C14 116.7(11) . .
F10 C14 F12' 137.7(18) . .
F10 C14 F11 106.4(11) . .
F12' C14 F11 47.8(8) . .
F10 C14 F12 105.7(11) . .
F12' C14 F12 63.0(9) . .
F11 C14 F12 104.8(10) . .
F10 C14 F10' 62.3(9) . .
F12' C14 F10' 106.4(11) . .
F11 C14 F10' 131.1(17) . .
F12 C14 F10' 46.5(8) . .
F10 C14 F11' 48.3(8) . .
F12' C14 F11' 106.6(10) . .
F11 C14 F11' 61.5(9) . .
F12 C14 F11' 131.9(17) . .
F10' C14 F11' 105.2(10) . .
F10 C14 C13 110.2(12) . .
F12' C14 C13 111.5(14) . .
F11 C14 C13 114.9(12) . .
F12 C14 C13 114.1(13) . .
F10' C14 C13 113.3(13) . .
F11' C14 C13 113.2(12) . .
O11 C15 O10 130.5(12) . .
O11 C15 C16 114.8(14) . .
O10 C15 C16 114.7(14) . .
F14 C16 F15 108.0(10) . .
F14 C16 F15' 128(4) . .
F14 C16 F13 106.4(10) . .
F15 C16 F13 105.6(10) . .
F15' C16 F13 67.0(19) . .
F14 C16 F13' 55.6(16) . .
F15 C16 F13' 125(2) . .
F15' C16 F13' 103.6(18) . .
F13 C16 F13' 51.2(16) . .
F14 C16 F14' 50(2) . .
F15 C16 F14' 66(2) . .
F15' C16 F14' 102.5(18) . .
F13 C16 F14' 143(2) . .
F13' C16 F14' 102.1(17) . .
F14 C16 C15 112.6(12) . .
F15 C16 C15 111.2(15) . .
F15' C16 C15 118(3) . .
F13 C16 C15 112.6(13) . .
F13' C16 C15 124(2) . .
F14' C16 C15 104(2) . .
N1 C17 C18 178.6(14) . .
C17 C18 H18A 109.5 . .
C17 C18 H18B 109.5 . .
H18A C18 H18B 109.5 . .
C17 C18 H18C 109.5 . .
H18A C18 H18C 109.5 . .
H18B C18 H18C 109.5 . .
N2 C19 C20 175.3(19) . .
C19 C20 H20A 109.5 . .
C19 C20 H20B 109.5 . .
H20A C20 H20B 109.5 . .
C19 C20 H20C 109.5 . .
H20A C20 H20C 109.5 . .
H20B C20 H20C 109.5 . .
N3 C21 C22 173.9(16) . .
C21 C22 H22A 109.5 . .
C21 C22 H22B 109.5 . .
H22A C22 H22B 109.5 . .
C21 C22 H22C 109.5 . .
H22A C22 H22C 109.5 . .
H22B C22 H22C 109.5 . .
C17 N1 Ag2 164.3(12) . .
C19 N2 Ag6 165.2(18) . .
C21 N3 Ag1 172.6(12) . .
C3 O1 C4 119.1(16) . .
C7 O2 Ag2 124.1(7) . .
C7 O2 Ag2 130.0(7) . 2_776
Ag2 O2 Ag2 101.3(3) . 2_776
C7 O3 Ag3 123.5(7) . .
C7 O3 Ag6 142.4(7) . .
Ag3 O3 Ag6 93.2(3) . .
C9 O4 Ag3 122.5(9) . .
C9 O4 Ag6 137.3(9) . .
Ag3 O4 Ag6 99.7(3) . .
C9 O5 Ag5 122.1(8) . .
C11 O6 Ag3 121.8(9) . .
C11 O7 Ag4 124.2(9) . .
C13 O8 Ag4 122.4(8) . .
C13 O9 Ag1 127.4(8) . .
C15 O10 Ag1 127.1(9) . .
C15 O11 Ag5 123.4(9) . .
Ag4 O2W H2WA 109.5 . .
Ag6 O1W H1WA 110.3 . .
Ag6 O1W H1WB 109.1 . .
H1WA O1W H1WB 109.5 . .
H3WB O3W H3WA 109.5 . .

loop_
_geom_bond_atom_site_label_1
_geom_bond_atom_site_label_2
_geom_bond_distance
_geom_bond_site_symmetry_2
Ag1 O10 2.287(9) .
Ag1 N3 2.324(11) .
Ag1 O9 2.324(9) .
Ag1 C1 2.401(11) .
Ag1 Ag4 2.9473(18) .
Ag1 Ag5 3.0360(18) .
Ag2 N1 2.233(12) .
Ag2 O2 2.399(7) .
Ag2 O2 2.504(7) 2_776
Ag2 C1 2.511(10) .
Ag2 C2 2.526(11) .
Ag2 Ag3 2.9846(19) .
Ag2 Ag4 3.0591(19) .
Ag3 O4 2.294(8) .
Ag3 C1 2.315(11) .
Ag3 O3 2.360(8) .
Ag3 O6 2.368(10) .
Ag3 Ag4 2.8196(17) .
Ag3 Ag5 2.8602(19) .
Ag4 C1 2.150(10) .
Ag4 O8 2.245(8) .
Ag4 O7 2.305(8) .
Ag4 O2W 2.575(8) .
Ag4 Ag5 2.918(2) .
Ag5 O11 2.244(9) .
Ag5 O5 2.301(9) .
Ag5 C1 2.312(10) .
Ag6 N2 2.124(14) .
Ag6 O4 2.338(9) .
Ag6 O3 2.513(8) .
Ag6 O1W 2.53(2) .
C1 C2 1.201(14) .
C2 C3 1.483(16) .
C3 O1 1.279(16) .
C3 H3A 0.9700 .
C3 H3B 0.9700 .
C4 C6 1.363(17) .
C4 O1 1.43(2) .
C5 C6 1.41(2) 2_676
C5 H5 0.9300 .
C6 C5 1.41(2) 2_676
C6 H6 0.9300 .
C7 O2 1.204(12) .
C7 O3 1.225(13) .
C7 C8 1.521(19) .
C8 F2' 1.300(14) .
C8 F3 1.302(19) .
C8 F1 1.30(2) .
C8 F1' 1.305(15) .
C8 F2 1.324(19) .
C8 F3' 1.330(14) .
C9 O5 1.215(17) .
C9 O4 1.239(16) .
C9 C10 1.500(15) .
C10 F4 1.314(12) .
C10 F6 1.330(11) .
C10 F5 1.341(11) .
C10 F6' 1.34(2) .
C10 F5' 1.37(2) .
C10 F4' 1.38(2) .
C11 O7 1.205(16) .
C11 O6 1.237(16) .
C11 C12 1.50(2) .
C12 F9 1.25(2) .
C12 F8 1.27(2) .
C12 F7 1.27(2) .
C12 F7' 1.318(14) .
C12 F9' 1.345(15) .
C12 F8' 1.346(14) .
C13 O8 1.225(14) .
C13 O9 1.233(14) .
C13 C14 1.483(19) .
C14 F10 1.301(13) .
C14 F12' 1.303(15) .
C14 F11 1.312(13) .
C14 F12 1.313(14) .
C14 F10' 1.315(15) .
C14 F11' 1.317(14) .
C15 O11 1.192(18) .
C15 O10 1.221(17) .
C15 C16 1.53(2) .
C16 F14 1.296(15) .
C16 F15 1.300(15) .
C16 F15' 1.31(4) .
C16 F13 1.315(15) .
C16 F13' 1.32(4) .
C16 F14' 1.33(4) .
C17 N1 1.070(14) .
C17 C18 1.457(19) .
C18 H18A 0.9600 .
C18 H18B 0.9600 .
C18 H18C 0.9600 .
C19 N2 1.072(16) .
C19 C20 1.44(2) .
C20 H20A 0.9600 .
C20 H20B 0.9600 .
C20 H20C 0.9600 .
C21 N3 1.067(15) .
C21 C22 1.48(2) .
C22 H22A 0.9600 .
C22 H22B 0.9600 .
C22 H22C 0.9600 .
O2 Ag2 2.504(7) 2_776
O2W H2WA 0.8200 .
O1W H1WA 0.8500 .
O1W H1WB 0.8500 .
O3W H3WB 0.8499 .
O3W H3WA 0.8500 .

loop_
_geom_hbond_atom_site_label_D
_geom_hbond_atom_site_label_H
_geom_hbond_atom_site_label_A
_geom_hbond_distance_DH
_geom_hbond_distance_HA
_geom_hbond_distance_DA
_geom_hbond_angle_DHA
_geom_hbond_site_symmetry_A
O2W H2WA O7 0.82 1.93 2.748(12) 175.7 2_766

loop_
_geom_torsion_atom_site_label_1
_geom_torsion_atom_site_label_2
_geom_torsion_atom_site_label_3
_geom_torsion_atom_site_label_4
_geom_torsion
_geom_torsion_site_symmetry_1
_geom_torsion_site_symmetry_4
N1 Ag2 Ag3 O4 144.9(9) . .
O2 Ag2 Ag3 O4 24.4(9) . .
O2 Ag2 Ag3 O4 -29.0(9) 2_776 .
C1 Ag2 Ag3 O4 -103.8(9) . .
C2 Ag2 Ag3 O4 -77.9(9) . .
Ag4 Ag2 Ag3 O4 -159.9(9) . .
N1 Ag2 Ag3 C1 -111.3(5) . .
O2 Ag2 Ag3 C1 128.2(4) . .
O2 Ag2 Ag3 C1 74.8(4) 2_776 .
C2 Ag2 Ag3 C1 25.9(4) . .
Ag4 Ag2 Ag3 C1 -56.1(3) . .
N1 Ag2 Ag3 O3 119.2(4) . .
O2 Ag2 Ag3 O3 -1.2(3) . .
O2 Ag2 Ag3 O3 -54.7(4) 2_776 .
C1 Ag2 Ag3 O3 -129.5(4) . .
C2 Ag2 Ag3 O3 -103.5(4) . .
Ag4 Ag2 Ag3 O3 174.5(2) . .
N1 Ag2 Ag3 O6 29.5(4) . .
O2 Ag2 Ag3 O6 -90.9(3) . .
O2 Ag2 Ag3 O6 -144.3(4) 2_776 .
C1 Ag2 Ag3 O6 140.9(4) . .
C2 Ag2 Ag3 O6 166.8(4) . .
Ag4 Ag2 Ag3 O6 84.8(3) . .
N1 Ag2 Ag3 Ag4 -55.3(4) . .
O2 Ag2 Ag3 Ag4 -175.71(19) . .
O2 Ag2 Ag3 Ag4 130.8(3) 2_776 .
C1 Ag2 Ag3 Ag4 56.1(3) . .
C2 Ag2 Ag3 Ag4 82.0(3) . .
N1 Ag2 Ag3 Ag5 -101.7(4) . .
O2 Ag2 Ag3 Ag5 137.82(19) . .
O2 Ag2 Ag3 Ag5 84.4(3) 2_776 .
C1 Ag2 Ag3 Ag5 9.6(3) . .
C2 Ag2 Ag3 Ag5 35.5(3) . .
Ag4 Ag2 Ag3 Ag5 -46.47(4) . .
O4 Ag3 Ag4 C1 107.5(5) . .
O3 Ag3 Ag4 C1 -74.7(5) . .
O6 Ag3 Ag4 C1 -148.8(4) . .
Ag5 Ag3 Ag4 C1 62.4(3) . .
Ag2 Ag3 Ag4 C1 -65.2(3) . .
O4 Ag3 Ag4 O8 -121.2(12) . .
C1 Ag3 Ag4 O8 131.3(13) . .
O3 Ag3 Ag4 O8 56.6(13) . .
O6 Ag3 Ag4 O8 -17.5(12) . .
Ag5 Ag3 Ag4 O8 -166.3(12) . .
Ag2 Ag3 Ag4 O8 66.1(12) . .
O4 Ag3 Ag4 O7 -91.7(4) . .
C1 Ag3 Ag4 O7 160.7(4) . .
O3 Ag3 Ag4 O7 86.1(4) . .
O6 Ag3 Ag4 O7 11.9(3) . .
Ag5 Ag3 Ag4 O7 -136.8(2) . .
Ag2 Ag3 Ag4 O7 95.5(2) . .
O4 Ag3 Ag4 O2W -5.8(4) . .
C1 Ag3 Ag4 O2W -113.3(4) . .
O3 Ag3 Ag4 O2W 172.0(4) . .
O6 Ag3 Ag4 O2W 97.9(3) . .
Ag5 Ag3 Ag4 O2W -50.88(18) . .
Ag2 Ag3 Ag4 O2W -178.56(18) . .
O4 Ag3 Ag4 Ag5 45.1(3) . .
C1 Ag3 Ag4 Ag5 -62.4(3) . .
O3 Ag3 Ag4 Ag5 -137.1(4) . .
O6 Ag3 Ag4 Ag5 148.7(3) . .
Ag2 Ag3 Ag4 Ag5 -127.68(5) . .
O4 Ag3 Ag4 Ag1 90.3(3) . .
C1 Ag3 Ag4 Ag1 -17.2(3) . .
O3 Ag3 Ag4 Ag1 -91.9(4) . .
O6 Ag3 Ag4 Ag1 -166.1(3) . .
Ag5 Ag3 Ag4 Ag1 45.20(5) . .
Ag2 Ag3 Ag4 Ag1 -82.48(5) . .
O4 Ag3 Ag4 Ag2 172.8(3) . .
C1 Ag3 Ag4 Ag2 65.2(3) . .
O3 Ag3 Ag4 Ag2 -9.4(4) . .
O6 Ag3 Ag4 Ag2 -83.6(3) . .
Ag5 Ag3 Ag4 Ag2 127.68(5) . .
O10 Ag1 Ag4 C1 -109.2(5) . .
N3 Ag1 Ag4 C1 64.4(6) . .
O9 Ag1 Ag4 C1 152.8(4) . .
Ag5 Ag1 Ag4 C1 -61.0(3) . .
O10 Ag1 Ag4 O8 93.3(4) . .
N3 Ag1 Ag4 O8 -93.1(5) . .
O9 Ag1 Ag4 O8 -4.7(3) . .
C1 Ag1 Ag4 O8 -157.5(4) . .
Ag5 Ag1 Ag4 O8 141.4(2) . .
O10 Ag1 Ag4 O2W 0.9(4) . .
N3 Ag1 Ag4 O2W 174.6(5) . .
O9 Ag1 Ag4 O2W -97.1(3) . .
C1 Ag1 Ag4 O2W 110.1(4) . .
Ag5 Ag1 Ag4 O2W 49.10(19) . .
O10 Ag1 Ag4 Ag3 -92.0(3) . .
N3 Ag1 Ag4 Ag3 81.7(5) . .
O9 Ag1 Ag4 Ag3 170.0(2) . .
C1 Ag1 Ag4 Ag3 17.2(3) . .
Ag5 Ag1 Ag4 Ag3 -43.80(4) . .
O10 Ag1 Ag4 Ag5 -48.2(3) . .
N3 Ag1 Ag4 Ag5 125.5(5) . .
O9 Ag1 Ag4 Ag5 -146.2(2) . .
C1 Ag1 Ag4 Ag5 61.0(3) . .
O10 Ag1 Ag4 Ag2 -152.0(3) . .
N3 Ag1 Ag4 Ag2 21.7(5) . .
O9 Ag1 Ag4 Ag2 110.0(2) . .
C1 Ag1 Ag4 Ag2 -42.8(3) . .
Ag5 Ag1 Ag4 Ag2 -103.80(4) . .
N1 Ag2 Ag4 C1 -164.7(5) . .
O2 Ag2 Ag4 C1 70.0(4) . .
O2 Ag2 Ag4 C1 -71.8(5) 2_776 .
C2 Ag2 Ag4 C1 -9.8(4) . .
Ag3 Ag2 Ag4 C1 64.0(4) . .
N1 Ag2 Ag4 O8 -38.6(4) . .
O2 Ag2 Ag4 O8 -163.9(4) . .
O2 Ag2 Ag4 O8 54.3(4) 2_776 .
C1 Ag2 Ag4 O8 126.1(4) . .
C2 Ag2 Ag4 O8 116.3(4) . .
Ag3 Ag2 Ag4 O8 -169.9(2) . .
N1 Ag2 Ag4 O7 50.9(4) . .
O2 Ag2 Ag4 O7 -74.4(4) . .
O2 Ag2 Ag4 O7 143.8(4) 2_776 .
C1 Ag2 Ag4 O7 -144.4(4) . .
C2 Ag2 Ag4 O7 -154.2(4) . .
Ag3 Ag2 Ag4 O7 -80.4(3) . .
N1 Ag2 Ag4 O2W 134.4(5) . .
O2 Ag2 Ag4 O2W 9.1(5) . .
O2 Ag2 Ag4 O2W -132.8(5) 2_776 .
C1 Ag2 Ag4 O2W -60.9(5) . .
C2 Ag2 Ag4 O2W -70.7(5) . .
Ag3 Ag2 Ag4 O2W 3.1(4) . .
N1 Ag2 Ag4 Ag3 131.3(3) . .
O2 Ag2 Ag4 Ag3 6.0(3) . .
O2 Ag2 Ag4 Ag3 -135.8(3) 2_776 .
C1 Ag2 Ag4 Ag3 -64.0(4) . .
C2 Ag2 Ag4 Ag3 -73.8(3) . .
N1 Ag2 Ag4 Ag5 175.7(3) . .
O2 Ag2 Ag4 Ag5 50.4(3) . .
O2 Ag2 Ag4 Ag5 -91.4(3) 2_776 .
C1 Ag2 Ag4 Ag5 -19.5(4) . .
C2 Ag2 Ag4 Ag5 -29.3(3) . .
Ag3 Ag2 Ag4 Ag5 44.46(5) . .
N1 Ag2 Ag4 Ag1 -122.5(3) . .
O2 Ag2 Ag4 Ag1 112.2(3) . .
O2 Ag2 Ag4 Ag1 -29.6(3) 2_776 .
C1 Ag2 Ag4 Ag1 42.2(4) . .
C2 Ag2 Ag4 Ag1 32.4(3) . .
Ag3 Ag2 Ag4 Ag1 106.22(5) . .
O4 Ag3 Ag5 O5 -10.8(3) . .
C1 Ag3 Ag5 O5 -166.0(4) . .
O3 Ag3 Ag5 O5 -80.6(4) . .
O6 Ag3 Ag5 O5 92.9(4) . .
Ag4 Ag3 Ag5 O5 136.6(3) . .
Ag2 Ag3 Ag5 O5 -175.9(3) . .
O4 Ag3 Ag5 C1 155.2(4) . .
O3 Ag3 Ag5 C1 85.3(4) . .
O6 Ag3 Ag5 C1 -101.2(5) . .
Ag4 Ag3 Ag5 C1 -57.4(3) . .
Ag2 Ag3 Ag5 C1 -10.0(3) . .
O4 Ag3 Ag5 Ag4 -147.4(2) . .
C1 Ag3 Ag5 Ag4 57.4(3) . .
O3 Ag3 Ag5 Ag4 142.7(3) . .
O6 Ag3 Ag5 Ag4 -43.8(4) . .
Ag2 Ag3 Ag5 Ag4 47.42(5) . .
O4 Ag3 Ag5 Ag1 169.7(2) . .
C1 Ag3 Ag5 Ag1 14.5(3) . .
O3 Ag3 Ag5 Ag1 99.9(3) . .
O6 Ag3 Ag5 Ag1 -86.6(4) . .
Ag4 Ag3 Ag5 Ag1 -42.86(5) . .
Ag2 Ag3 Ag5 Ag1 4.56(5) . .
C1 Ag4 Ag5 O11 114.6(5) . .
O8 Ag4 Ag5 O11 -3.2(4) . .
O7 Ag4 Ag5 O11 -125.6(4) . .
O2W Ag4 Ag5 O11 -66.5(4) . .
Ag3 Ag4 Ag5 O11 179.9(3) . .
Ag1 Ag4 Ag5 O11 50.8(3) . .
Ag2 Ag4 Ag5 O11 134.8(3) . .
C1 Ag4 Ag5 O5 -119.2(5) . .
O8 Ag4 Ag5 O5 123.1(4) . .
O7 Ag4 Ag5 O5 0.7(4) . .
O2W Ag4 Ag5 O5 59.8(4) . .
Ag3 Ag4 Ag5 O5 -53.8(3) . .
Ag1 Ag4 Ag5 O5 177.1(3) . .
Ag2 Ag4 Ag5 O5 -98.9(3) . .
O8 Ag4 Ag5 C1 -117.7(4) . .
O7 Ag4 Ag5 C1 119.8(4) . .
O2W Ag4 Ag5 C1 179.0(4) . .
Ag3 Ag4 Ag5 C1 65.3(4) . .
Ag1 Ag4 Ag5 C1 -63.8(4) . .
Ag2 Ag4 Ag5 C1 20.3(4) . .
C1 Ag4 Ag5 Ag3 -65.3(4) . .
O8 Ag4 Ag5 Ag3 176.9(3) . .
O7 Ag4 Ag5 Ag3 54.5(3) . .
O2W Ag4 Ag5 Ag3 113.6(2) . .
Ag1 Ag4 Ag5 Ag3 -129.11(6) . .
Ag2 Ag4 Ag5 Ag3 -45.07(4) . .
C1 Ag4 Ag5 Ag1 63.8(4) . .
O8 Ag4 Ag5 Ag1 -54.0(3) . .
O7 Ag4 Ag5 Ag1 -176.4(2) . .
O2W Ag4 Ag5 Ag1 -117.3(2) . .
Ag3 Ag4 Ag5 Ag1 129.11(6) . .
Ag2 Ag4 Ag5 Ag1 84.04(6) . .
O10 Ag1 Ag5 O11 -1.6(4) . .
N3 Ag1 Ag5 O11 84.4(5) . .
O9 Ag1 Ag5 O11 -98.8(4) . .
C1 Ag1 Ag5 O11 162.7(4) . .
Ag4 Ag1 Ag5 O11 -140.3(3) . .
O10 Ag1 Ag5 C1 -164.3(4) . .
N3 Ag1 Ag5 C1 -78.3(6) . .
O9 Ag1 Ag5 C1 98.5(4) . .
Ag4 Ag1 Ag5 C1 57.0(3) . .
O10 Ag1 Ag5 Ag3 -179.0(3) . .
N3 Ag1 Ag5 Ag3 -92.9(5) . .
O9 Ag1 Ag5 Ag3 83.8(3) . .
C1 Ag1 Ag5 Ag3 -14.7(3) . .
Ag4 Ag1 Ag5 Ag3 42.36(5) . .
O10 Ag1 Ag5 Ag4 138.7(3) . .
N3 Ag1 Ag5 Ag4 -135.3(5) . .
O9 Ag1 Ag5 Ag4 41.5(3) . .
C1 Ag1 Ag5 Ag4 -57.0(3) . .
O8 Ag4 C1 C2 -49(2) . .
O7 Ag4 C1 C2 95.0(19) . .
O2W Ag4 C1 C2 -162.2(18) . .
Ag3 Ag4 C1 C2 121(2) . .
Ag5 Ag4 C1 C2 -161(2) . .
Ag1 Ag4 C1 C2 -79.9(19) . .
Ag2 Ag4 C1 C2 43.4(18) . .
O8 Ag4 C1 Ag5 112.6(4) . .
O7 Ag4 C1 Ag5 -103.8(4) . .
O2W Ag4 C1 Ag5 -0.9(4) . .
Ag3 Ag4 C1 Ag5 -77.7(3) . .
Ag1 Ag4 C1 Ag5 81.4(3) . .
Ag2 Ag4 C1 Ag5 -155.4(4) . .
O8 Ag4 C1 Ag3 -169.7(3) . .
O7 Ag4 C1 Ag3 -26.1(6) . .
O2W Ag4 C1 Ag3 76.8(3) . .
Ag5 Ag4 C1 Ag3 77.7(3) . .
Ag1 Ag4 C1 Ag3 159.1(4) . .
Ag2 Ag4 C1 Ag3 -77.6(3) . .
O8 Ag4 C1 Ag1 31.2(5) . .
O7 Ag4 C1 Ag1 174.9(3) . .
O2W Ag4 C1 Ag1 -82.3(3) . .
Ag3 Ag4 C1 Ag1 -159.1(4) . .
Ag5 Ag4 C1 Ag1 -81.4(3) . .
Ag2 Ag4 C1 Ag1 123.3(4) . .
O8 Ag4 C1 Ag2 -92.1(5) . .
O7 Ag4 C1 Ag2 51.6(5) . .
O2W Ag4 C1 Ag2 154.4(2) . .
Ag3 Ag4 C1 Ag2 77.6(3) . .
Ag5 Ag4 C1 Ag2 155.4(4) . .
Ag1 Ag4 C1 Ag2 -123.3(4) . .
O11 Ag5 C1 C2 64.4(12) . .
O5 Ag5 C1 C2 -92.6(11) . .
Ag3 Ag5 C1 C2 -111.4(12) . .
Ag4 Ag5 C1 C2 168.8(13) . .
Ag1 Ag5 C1 C2 87.0(11) . .
O11 Ag5 C1 Ag4 -104.4(5) . .
O5 Ag5 C1 Ag4 98.7(5) . .
Ag3 Ag5 C1 Ag4 79.8(3) . .
Ag1 Ag5 C1 Ag4 -81.7(3) . .
O11 Ag5 C1 Ag3 175.8(4) . .
O5 Ag5 C1 Ag3 18.8(5) . .
Ag4 Ag5 C1 Ag3 -79.8(3) . .
Ag1 Ag5 C1 Ag3 -161.6(4) . .
O11 Ag5 C1 Ag1 -22.6(6) . .
O5 Ag5 C1 Ag1 -179.6(3) . .
Ag3 Ag5 C1 Ag1 161.6(4) . .
Ag4 Ag5 C1 Ag1 81.7(3) . .
O11 Ag5 C1 Ag2 -160.7(8) . .
O5 Ag5 C1 Ag2 42.4(12) . .
Ag3 Ag5 C1 Ag2 23.6(8) . .
Ag4 Ag5 C1 Ag2 -56.3(8) . .
Ag1 Ag5 C1 Ag2 -138.0(11) . .
O4 Ag3 C1 C2 92.2(9) . .
O3 Ag3 C1 C2 -10.5(10) . .
O6 Ag3 C1 C2 -115.3(9) . .
Ag4 Ag3 C1 C2 -152.3(11) . .
Ag5 Ag3 C1 C2 123.6(10) . .
Ag2 Ag3 C1 C2 -68.2(8) . .
O4 Ag3 C1 Ag4 -115.5(4) . .
O3 Ag3 C1 Ag4 141.8(3) . .
O6 Ag3 C1 Ag4 37.0(5) . .
Ag5 Ag3 C1 Ag4 -84.1(3) . .
Ag2 Ag3 C1 Ag4 84.2(3) . .
O4 Ag3 C1 Ag5 -31.4(5) . .
O3 Ag3 C1 Ag5 -134.1(3) . .
O6 Ag3 C1 Ag5 121.1(4) . .
Ag4 Ag3 C1 Ag5 84.1(3) . .
Ag2 Ag3 C1 Ag5 168.2(4) . .
O4 Ag3 C1 Ag1 -70.3(11) . .
O3 Ag3 C1 Ag1 -173.0(9) . .
O6 Ag3 C1 Ag1 82.3(10) . .
Ag4 Ag3 C1 Ag1 45.2(8) . .
Ag5 Ag3 C1 Ag1 -38.9(8) . .
Ag2 Ag3 C1 Ag1 129.4(11) . .
O4 Ag3 C1 Ag2 160.3(3) . .
O3 Ag3 C1 Ag2 57.6(4) . .
O6 Ag3 C1 Ag2 -47.1(4) . .
Ag4 Ag3 C1 Ag2 -84.2(3) . .
Ag5 Ag3 C1 Ag2 -168.2(4) . .
O10 Ag1 C1 C2 -107.5(8) . .
N3 Ag1 C1 C2 6.8(9) . .
O9 Ag1 C1 C2 120.7(7) . .
Ag4 Ag1 C1 C2 151.1(9) . .
Ag5 Ag1 C1 C2 -125.9(9) . .
O10 Ag1 C1 Ag4 101.5(4) . .
N3 Ag1 C1 Ag4 -144.2(4) . .
O9 Ag1 C1 Ag4 -30.3(5) . .
Ag5 Ag1 C1 Ag4 83.0(3) . .
O10 Ag1 C1 Ag5 18.5(5) . .
N3 Ag1 C1 Ag5 132.7(4) . .
O9 Ag1 C1 Ag5 -113.3(3) . .
Ag4 Ag1 C1 Ag5 -83.0(3) . .
O10 Ag1 C1 Ag3 56.7(11) . .
N3 Ag1 C1 Ag3 171.0(9) . .
O9 Ag1 C1 Ag3 -75.1(10) . .
Ag4 Ag1 C1 Ag3 -44.8(8) . .
Ag5 Ag1 C1 Ag3 38.2(8) . .
O10 Ag1 C1 Ag2 175.8(4) . .
N3 Ag1 C1 Ag2 -69.9(6) . .
O9 Ag1 C1 Ag2 44.0(6) . .
Ag4 Ag1 C1 Ag2 74.3(4) . .
Ag5 Ag1 C1 Ag2 157.3(6) . .
N1 Ag2 C1 C2 -141.9(8) . .
O2 Ag2 C1 C2 65.1(8) . .
O2 Ag2 C1 C2 -21.3(8) 2_776 .
Ag3 Ag2 C1 C2 120.4(8) . .
Ag4 Ag2 C1 C2 -159.7(9) . .
N1 Ag2 C1 Ag4 17.8(5) . .
O2 Ag2 C1 Ag4 -135.1(3) . .
O2 Ag2 C1 Ag4 138.5(3) 2_776 .
C2 Ag2 C1 Ag4 159.7(9) . .
Ag3 Ag2 C1 Ag4 -79.8(3) . .
N1 Ag2 C1 Ag5 74.1(11) . .
O2 Ag2 C1 Ag5 -78.9(10) . .
O2 Ag2 C1 Ag5 -165.3(9) 2_776 .
C2 Ag2 C1 Ag5 -144.0(15) . .
Ag3 Ag2 C1 Ag5 -23.6(8) . .
Ag4 Ag2 C1 Ag5 56.3(8) . .
N1 Ag2 C1 Ag3 97.7(4) . .
O2 Ag2 C1 Ag3 -55.3(3) . .
O2 Ag2 C1 Ag3 -141.7(2) 2_776 .
C2 Ag2 C1 Ag3 -120.4(8) . .
Ag4 Ag2 C1 Ag3 79.8(3) . .
N1 Ag2 C1 Ag1 -55.8(6) . .
O2 Ag2 C1 Ag1 151.2(4) . .
O2 Ag2 C1 Ag1 64.8(5) 2_776 .
C2 Ag2 C1 Ag1 86.1(8) . .
Ag3 Ag2 C1 Ag1 -153.5(6) . .
Ag4 Ag2 C1 Ag1 -73.7(4) . .
Ag4 C1 C2 C3 177(6) . .
Ag5 C1 C2 C3 20(7) . .
Ag3 C1 C2 C3 -71(7) . .
Ag1 C1 C2 C3 100(7) . .
Ag2 C1 C2 C3 -139(7) . .
Ag4 C1 C2 Ag2 -44.3(17) . .
Ag5 C1 C2 Ag2 158.9(9) . .
Ag3 C1 C2 Ag2 67.8(6) . .
Ag1 C1 C2 Ag2 -120.8(4) . .
N1 Ag2 C2 C1 56.7(10) . .
O2 Ag2 C2 C1 -120.8(7) . .
O2 Ag2 C2 C1 160.8(8) 2_776 .
Ag3 Ag2 C2 C1 -45.3(7) . .
Ag4 Ag2 C2 C1 14.8(7) . .
N1 Ag2 C2 C3 -131.1(9) . .
O2 Ag2 C2 C3 51.4(9) . .
O2 Ag2 C2 C3 -27.0(9) 2_776 .
C1 Ag2 C2 C3 172.2(14) . .
Ag3 Ag2 C2 C3 126.9(9) . .
Ag4 Ag2 C2 C3 -173.0(9) . .
C1 C2 C3 O1 -18(8) . .
Ag2 C2 C3 O1 -154.6(13) . .
C6 C4 C5 C6 0(3) . 2_676
O1 C4 C5 C6 178.2(13) . 2_676
C5 C4 C6 C5 0(3) . 2_676
O1 C4 C6 C5 -178.4(12) . 2_676
O2 C7 C8 F2' -139.7(13) . .
O3 C7 C8 F2' 42.7(15) . .
O2 C7 C8 F3 154.7(14) . .
O3 C7 C8 F3 -23.0(17) . .
O2 C7 C8 F1 25.4(17) . .
O3 C7 C8 F1 -152.3(14) . .
O2 C7 C8 F1' -11.9(15) . .
O3 C7 C8 F1' 170.4(11) . .
O2 C7 C8 F2 -89.1(14) . .
O3 C7 C8 F2 93.3(13) . .
O2 C7 C8 F3' 104.5(12) . .
O3 C7 C8 F3' -73.1(13) . .
O5 C9 C10 F4 82.3(14) . .
O4 C9 C10 F4 -100.9(13) . .
O5 C9 C10 F6 -155.5(12) . .
O4 C9 C10 F6 21.3(16) . .
O5 C9 C10 F5 -35.5(15) . .
O4 C9 C10 F5 141.3(12) . .
O5 C9 C10 F6' -98(3) . .
O4 C9 C10 F6' 78(3) . .
O5 C9 C10 F5' 37(2) . .
O4 C9 C10 F5' -146.3(17) . .
O5 C9 C10 F4' 137.0(18) . .
O4 C9 C10 F4' -46.2(19) . .
O7 C11 C12 F9 -87.6(18) . .
O6 C11 C12 F9 90.0(18) . .
O7 C11 C12 F8 148.9(16) . .
O6 C11 C12 F8 -33.5(18) . .
O7 C11 C12 F7 33.6(17) . .
O6 C11 C12 F7 -148.8(15) . .
O7 C11 C12 F7' 91.2(16) . .
O6 C11 C12 F7' -91.3(16) . .
O7 C11 C12 F9' -28.3(17) . .
O6 C11 C12 F9' 149.2(13) . .
O7 C11 C12 F8' -146.6(14) . .
O6 C11 C12 F8' 30.9(17) . .
O8 C13 C14 F10 114.9(12) . .
O9 C13 C14 F10 -64.9(14) . .
O8 C13 C14 F12' -72.7(14) . .
O9 C13 C14 F12' 107.5(13) . .
O8 C13 C14 F11 -124.9(12) . .
O9 C13 C14 F11 55.3(14) . .
O8 C13 C14 F12 -3.8(15) . .
O9 C13 C14 F12 176.4(11) . .
O8 C13 C14 F10' 47.3(15) . .
O9 C13 C14 F10' -132.5(12) . .
O8 C13 C14 F11' 167.1(12) . .
O9 C13 C14 F11' -12.7(15) . .
O11 C15 C16 F14 84.8(17) . .
O10 C15 C16 F14 -94.2(17) . .
O11 C15 C16 F15 -36.5(17) . .
O10 C15 C16 F15 144.5(15) . .
O11 C15 C16 F15' -80(3) . .
O10 C15 C16 F15' 101(3) . .
O11 C15 C16 F13 -154.9(14) . .
O10 C15 C16 F13 26.2(18) . .
O11 C15 C16 F13' 148(3) . .
O10 C15 C16 F13' -31(3) . .
O11 C15 C16 F14' 32(3) . .
O10 C15 C16 F14' -147(3) . .
O2 Ag2 N1 C17 152(5) . .
O2 Ag2 N1 C17 -126(5) 2_776 .
C1 Ag2 N1 C17 2(5) . .
C2 Ag2 N1 C17 -25(5) . .
Ag3 Ag2 N1 C17 58(5) . .
Ag4 Ag2 N1 C17 15(5) . .
O4 Ag6 N2 C19 146(5) . .
O3 Ag6 N2 C19 -105(5) . .
C2 C3 O1 C4 55(2) . .
C6 C4 O1 C3 -120(2) . .
C5 C4 O1 C3 61(3) . .
O3 C7 O2 Ag2 -12.5(18) . .
C8 C7 O2 Ag2 170.3(6) . .
O3 C7 O2 Ag2 138.9(11) . 2_776
C8 C7 O2 Ag2 -38.3(14) . 2_776
N1 Ag2 O2 C7 -107.4(9) . .
O2 Ag2 O2 C7 158.1(10) 2_776 .
C1 Ag2 O2 C7 45.7(9) . .
C2 Ag2 O2 C7 70.7(9) . .
Ag3 Ag2 O2 C7 6.7(8) . .
Ag4 Ag2 O2 C7 1.6(10) . .
N1 Ag2 O2 Ag2 94.5(4) . 2_776
O2 Ag2 O2 Ag2 0.000(1) 2_776 2_776
C1 Ag2 O2 Ag2 -112.4(3) . 2_776
C2 Ag2 O2 Ag2 -87.4(4) . 2_776
Ag3 Ag2 O2 Ag2 -151.4(3) . 2_776
Ag4 Ag2 O2 Ag2 -156.45(11) . 2_776
O2 C7 O3 Ag3 10.5(18) . .
C8 C7 O3 Ag3 -172.2(6) . .
O2 C7 O3 Ag6 175.4(8) . .
C8 C7 O3 Ag6 -7.3(18) . .
O4 Ag3 O3 C7 -176.2(10) . .
C1 Ag3 O3 C7 -47.3(10) . .
O6 Ag3 O3 C7 77.4(10) . .
Ag4 Ag3 O3 C7 5.5(12) . .
Ag5 Ag3 O3 C7 -107.4(9) . .
Ag2 Ag3 O3 C7 -3.1(9) . .
O4 Ag3 O3 Ag6 13.0(3) . .
C1 Ag3 O3 Ag6 141.8(3) . .
O6 Ag3 O3 Ag6 -93.4(4) . .
Ag4 Ag3 O3 Ag6 -165.37(14) . .
Ag5 Ag3 O3 Ag6 81.8(3) . .
Ag2 Ag3 O3 Ag6 -173.9(3) . .
N2 Ag6 O3 C7 38.5(15) . .
O4 Ag6 O3 C7 179.7(14) . .
O1W Ag6 O3 C7 -83.4(14) . .
N2 Ag6 O3 Ag3 -154.0(6) . .
O4 Ag6 O3 Ag3 -12.9(3) . .
O1W Ag6 O3 Ag3 84.0(5) . .
O5 C9 O4 Ag3 -15(2) . .
C10 C9 O4 Ag3 169.2(7) . .
O5 C9 O4 Ag6 156.1(11) . .
C10 C9 O4 Ag6 -20.2(18) . .
C1 Ag3 O4 C9 41.8(11) . .
O3 Ag3 O4 C9 159.4(10) . .
O6 Ag3 O4 C9 -114.2(10) . .
Ag4 Ag3 O4 C9 -21.9(11) . .
Ag5 Ag3 O4 C9 17.3(10) . .
Ag2 Ag3 O4 C9 133.9(9) . .
C1 Ag3 O4 Ag6 -131.7(4) . .
O3 Ag3 O4 Ag6 -14.2(3) . .
O6 Ag3 O4 Ag6 72.3(4) . .
Ag4 Ag3 O4 Ag6 164.57(11) . .
Ag5 Ag3 O4 Ag6 -156.2(3) . .
Ag2 Ag3 O4 Ag6 -39.6(11) . .
N2 Ag6 O4 C9 -36.0(16) . .
O3 Ag6 O4 C9 -158.5(13) . .
O1W Ag6 O4 C9 111.1(13) . .
N2 Ag6 O4 Ag3 136.0(7) . .
O3 Ag6 O4 Ag3 13.4(3) . .
O1W Ag6 O4 Ag3 -77.0(6) . .
O4 C9 O5 Ag5 -2(2) . .
C10 C9 O5 Ag5 174.5(7) . .
O11 Ag5 O5 C9 -165.5(11) . .
C1 Ag5 O5 C9 -3.0(13) . .
Ag3 Ag5 O5 C9 11.8(11) . .
Ag4 Ag5 O5 C9 55.8(12) . .
O7 C11 O6 Ag3 7(2) . .
C12 C11 O6 Ag3 -170.7(8) . .
O4 Ag3 O6 C11 115.1(11) . .
C1 Ag3 O6 C11 -42.5(12) . .
O3 Ag3 O6 C11 -161.5(11) . .
Ag4 Ag3 O6 C11 -15.4(10) . .
Ag5 Ag3 O6 C11 22.7(12) . .
Ag2 Ag3 O6 C11 -79.9(10) . .
O6 C11 O7 Ag4 12(2) . .
C12 C11 O7 Ag4 -171.1(7) . .
C1 Ag4 O7 C11 2.7(13) . .
O8 Ag4 O7 C11 156.9(11) . .
O2W Ag4 O7 C11 -110.1(11) . .
Ag3 Ag4 O7 C11 -18.1(11) . .
Ag5 Ag4 O7 C11 -63.4(11) . .
Ag2 Ag4 O7 C11 42.3(11) . .
O9 C13 O8 Ag4 -0.8(18) . .
C14 C13 O8 Ag4 179.5(7) . .
C1 Ag4 O8 C13 -19.5(11) . .
O7 Ag4 O8 C13 -173.4(9) . .
O2W Ag4 O8 C13 100.5(9) . .
Ag3 Ag4 O8 C13 -144.3(10) . .
Ag5 Ag4 O8 C13 51.3(10) . .
Ag1 Ag4 O8 C13 5.2(9) . .
Ag2 Ag4 O8 C13 -82.8(9) . .
O8 C13 O9 Ag1 -7.0(18) . .
C14 C13 O9 Ag1 172.8(7) . .
O10 Ag1 O9 C13 -110.6(10) . .
N3 Ag1 O9 C13 150.3(10) . .
C1 Ag1 O9 C13 29.8(11) . .
Ag4 Ag1 O9 C13 8.0(9) . .
Ag5 Ag1 O9 C13 -27.4(11) . .
O11 C15 O10 Ag1 7(2) . .
C16 C15 O10 Ag1 -173.9(7) . .
N3 Ag1 O10 C15 -136.9(12) . .
O9 Ag1 O10 C15 121.9(12) . .
C1 Ag1 O10 C15 -15.5(13) . .
Ag4 Ag1 O10 C15 39.2(13) . .
Ag5 Ag1 O10 C15 -1.4(11) . .
O10 C15 O11 Ag5 -10(2) . .
C16 C15 O11 Ag5 171.4(8) . .
O5 Ag5 O11 C15 -173.5(12) . .
C1 Ag5 O11 C15 23.5(14) . .
Ag4 Ag5 O11 C15 -36.5(13) . .
Ag1 Ag5 O11 C15 5.9(11) . .
